data_2011346
loop_
_publ_author_name
'Corzo-Su\'arez, Ra\'ul'
'D\'iaz, Isabel'
'Garc\'ia-Granda, Santiago'
'Fern\'andez, Vicente'

_publ_section_title
;
 Bis(1-methylguanidinium) tetrachlorocuprate(II) and
 4-(2-pyrimidin-1-io)piperazinium tetrachlorocuprate(II)
;
_journal_issue 9
_journal_name_full 'Acta Crystallographica Section C'
_journal_page_first e385
_journal_page_last e387
_journal_paper_doi 10.1107/S0108270100011045
_journal_volume 56
_journal_year 2000
_chemical_formula_iupac '(C2 N3 H8)2 [Cu Cl4]'
_chemical_formula_moiety '2C2 N3 H8 1+, Cu Cl4 2-'
_chemical_formula_sum 'C4 H16 Cl4 Cu N6'
_chemical_formula_weight 353.57
_chemical_name_systematic
;
bis(1-methylguanidinium) Tetrachlorocuprate(II)
;
_space_group_IT_number 15
_symmetry_cell_setting monoclinic
_symmetry_space_group_name_Hall '-C 2yc'
_symmetry_space_group_name_H-M 'C 1 2/c 1'
_audit_creation_method SHELXL-97
_cell_angle_alpha 90.00
_cell_angle_beta 104.71(2)
_cell_angle_gamma 90.00
_cell_formula_units_Z 4
_cell_length_a 11.372(3)
_cell_length_b 8.042(2)
_cell_length_c 15.621(9)
_cell_measurement_reflns_used 25
_cell_measurement_temperature 293(2)
_cell_measurement_theta_max 20
_cell_measurement_theta_min 15
_cell_volume 1381.8(9)
_computing_cell_refinement 'CRYSDA (Beurskens et al., 1992)'
_computing_data_collection 'CAD-4 EXPRESS (Enraf-Nonius, 1994)'
_computing_data_reduction 'REFLEX (Garc\'ia-Granda et al., 2000)'
_computing_publication_material 'PARST (Nardelli, 1995) and SHELXL97'
_computing_structure_refinement 'SHELXL97 (Sheldrick, 1997)'
_computing_structure_solution 'DIRDIF (Beurskens et al., 1992)'
_diffrn_ambient_temperature 293(2)
_diffrn_measured_fraction_theta_full .473
_diffrn_measured_fraction_theta_max .473
_diffrn_measurement_device_type 'Nonius CAD-4'
_diffrn_measurement_method \w-2\q
_diffrn_radiation_monochromator graphite
_diffrn_radiation_source 'fine-focus sealed tube'
_diffrn_radiation_type MoK\a
_diffrn_radiation_wavelength .71073
_diffrn_reflns_av_R_equivalents .034
_diffrn_reflns_av_sigmaI/netI .0307
_diffrn_reflns_limit_h_max 17
_diffrn_reflns_limit_h_min -18
_diffrn_reflns_limit_k_max 12
_diffrn_reflns_limit_k_min 0
_diffrn_reflns_limit_l_max 25
_diffrn_reflns_limit_l_min 0
_diffrn_reflns_number 3302
_diffrn_reflns_theta_full 34.97
_diffrn_reflns_theta_max 34.97
_diffrn_reflns_theta_min 2.70
_diffrn_standards_decay_% 10.9
_diffrn_standards_interval_count 200
_diffrn_standards_interval_time 60
_diffrn_standards_number 3
_exptl_absorpt_coefficient_mu 2.335
_exptl_absorpt_correction_T_max .672
_exptl_absorpt_correction_T_min .335
_exptl_absorpt_correction_type empirical
_exptl_absorpt_process_details '(XABS2; Parkin et al., 1995)'
_exptl_crystal_colour green
_exptl_crystal_density_diffrn 1.700
_exptl_crystal_density_meas ?
_exptl_crystal_density_method 'not measured'
_exptl_crystal_description prismatic
_exptl_crystal_F_000 716
_exptl_crystal_size_max .46
_exptl_crystal_size_mid .26
_exptl_crystal_size_min .17
_refine_diff_density_max .498
_refine_diff_density_min -1.406
_refine_ls_extinction_method none
_refine_ls_goodness_of_fit_ref 1.086
_refine_ls_hydrogen_treatment constr
_refine_ls_matrix_type full
_refine_ls_number_parameters 69
_refine_ls_number_reflns 3039
_refine_ls_number_restraints 0
_refine_ls_restrained_S_all 1.086
_refine_ls_R_factor_all .075
_refine_ls_R_factor_gt .040
_refine_ls_shift/su_max <0.001
_refine_ls_shift/su_mean .000
_refine_ls_structure_factor_coef Fsqd
_refine_ls_weighting_details 'w = 1/[\s^2^(Fo^2^)+(0.0651P)^2^+0.3729P] where P = (Fo^2^+2Fc^2^)/3'
_refine_ls_weighting_scheme calc
_refine_ls_wR_factor_ref .117
_reflns_number_gt 2078
_reflns_number_total 3039
_reflns_threshold_expression I>2\s(I)
_cod_data_source_file qa0332.cif
_cod_data_source_block I
_cod_depositor_comments
;
The following automatic conversions were performed:
'_symmetry_cell_setting' value 'Monoclinic' changed to 'monoclinic'
according to '/home/saulius/struct/CIF-dictionaries/cif_core.dic'
dictionary named 'cif_core.dic' version 2.4.1 from 2010-06-29.

Automatic conversion script
Id: cif_fix_enum 1527 2010-12-29 10:47:43Z saulius 

The following automatic conversions were performed:

'_symmetry_cell_setting' value 'Monoclinic' changed to 'monoclinic'
according to /home/saulius/struct/CIF-dictionaries/cif_core.dic
dictionary named 'cif_core.dic' version 2.4.1 from 2010-06-29.

Automatic conversion script
Id: cif_fix_values 1715 2011-07-08 13:25:40Z adriana 

The following automatic conversions were performed:

'_exptl_crystal_density_meas' value 'none' was changed to '?' - the
value is perceived as not measured.

Automatic conversion script
Id: cif_fix_values 3008 2015-01-20 13:52:24Z robertas 

The following automatic conversions were performed:

'_refine_ls_weighting_scheme' value 'calc w =
1/[\s^2^(Fo^2^)+(0.0651P)^2^+0.3729P] where P = (Fo^2^+2Fc^2^)/3' was
changed to 'calc'. New tag '_refine_ls_weighting_details' was
created. The value of the new tag was set to 'w =
1/[\s^2^(Fo^2^)+(0.0651P)^2^+0.3729P] where P = (Fo^2^+2Fc^2^)/3'.

Automatic conversion script
Id: cif_fix_values 3143 2015-03-26 13:38:13Z robertas 
;
_cod_original_sg_symbol_H-M 'C 2/c'
_cod_database_code 2011346
_cod_database_fobs_code 2011346

loop_
_symmetry_equiv_pos_as_xyz
'x, y, z'
'-x, y, -z+1/2'
'x+1/2, y+1/2, z'
'-x+1/2, y+1/2, -z+1/2'
'-x, -y, -z'
'x, -y, z-1/2'
'-x+1/2, -y+1/2, -z'
'x+1/2, -y+1/2, z-1/2'

loop_
_atom_site_label
_atom_site_fract_x
_atom_site_fract_y
_atom_site_fract_z
_atom_site_U_iso_or_equiv
_atom_site_adp_type
_atom_site_calc_flag
_atom_site_refinement_flags
_atom_site_occupancy
_atom_site_disorder_assembly
_atom_site_disorder_group
_atom_site_type_symbol
Cu1 .0000 .15875(4) .2500 .03172(10) Uani d S 1 . . Cu
Cl1 .19436(5) .24426(7) .29103(3) .04420(14) Uani d . 1 . . Cl
Cl2 .00624(5) .07638(7) .11282(3) .04416(14) Uani d . 1 . . Cl
N1 .7776(2) .4536(3) .02025(14) .0515(5) Uani d . 1 . . N
H1A .7981 .4278 .0755 .062 Uiso calc R 1 . . H
H1B .7200 .4003 -.0156 .062 Uiso calc R 1 . . H
N2 .8024(2) .6138(3) -.09476(13) .0482(4) Uani d . 1 . . N
H2A .7446 .5600 -.1302 .058 Uiso calc R 1 . . H
H2B .8391 .6927 -.1147 .058 Uiso calc R 1 . . H
N3 .92352(18) .6583(2) .04463(13) .0440(4) Uani d . 1 . . N
H3 .9628 .7303 .0221 .053 Uiso calc R 1 . . H
C1 .83473(18) .5752(2) -.00962(13) .0352(4) Uani d . 1 . . C
C2 .9588(2) .6354(3) .14004(17) .0525(6) Uani d . 1 . . C
H2C 1.0250 .7085 .1657 .063 Uiso calc R 1 . . H
H2D .9836 .5223 .1535 .063 Uiso calc R 1 . . H
H2E .8909 .6603 .1640 .063 Uiso calc R 1 . . H

loop_
_atom_site_aniso_label
_atom_site_aniso_U_11
_atom_site_aniso_U_22
_atom_site_aniso_U_33
_atom_site_aniso_U_12
_atom_site_aniso_U_13
_atom_site_aniso_U_23
Cu1 .03675(17) .03306(17) .02444(14) .000 .00611(11) .000
Cl1 .0403(2) .0565(3) .0336(2) -.0086(2) .00535(18) -.0025(2)
Cl2 .0503(3) .0522(3) .0321(2) -.0133(2) .01437(19) -.01294(19)
N1 .0556(12) .0516(11) .0413(9) -.0211(9) .0010(8) .0102(8)
N2 .0550(11) .0515(10) .0363(8) -.0074(9) .0086(8) .0064(8)
N3 .0449(9) .0452(10) .0408(9) -.0111(8) .0091(7) .0012(7)
C1 .0367(9) .0339(9) .0350(8) .0007(7) .0092(7) .0013(7)
C2 .0540(13) .0532(14) .0438(11) -.0042(11) .0004(10) .0002(10)

loop_
_atom_type_symbol
_atom_type_description
_atom_type_scat_dispersion_real
_atom_type_scat_dispersion_imag
_atom_type_scat_source
C C .0033 .0016 'International Tables Vol C Tables 4.2.6.8 and 6.1.1.4'
H H .0000 .0000 'International Tables Vol C Tables 4.2.6.8 and 6.1.1.4'
N N .0061 .0033 'International Tables Vol C Tables 4.2.6.8 and 6.1.1.4'
Cl Cl .1484 .1585 'International Tables Vol C Tables 4.2.6.8 and 6.1.1.4'
Cu Cu .3201 1.2651 'International Tables Vol C Tables 4.2.6.8 and 6.1.1.4'

loop_
_geom_angle_atom_site_label_1
_geom_angle_atom_site_label_2
_geom_angle_atom_site_label_3
_geom_angle_site_symmetry_1
_geom_angle_site_symmetry_3
_geom_angle
_geom_angle_publ_flag
Cl1 Cu1 Cl1 2 . 144.36(4) y
Cl1 Cu1 Cl2 2 2 95.44(3) ?
Cl1 Cu1 Cl2 . 2 94.86(3) y
Cl1 Cu1 Cl2 2 . 94.85(3) ?
Cl1 Cu1 Cl2 . . 95.43(3) y
Cl2 Cu1 Cl2 2 . 145.93(4) y
C1 N1 H1A . . 120.0 ?
C1 N1 H1B . . 120.0 ?
H1A N1 H1B . . 120.0 ?
C1 N2 H2A . . 120.0 ?
C1 N2 H2B . . 120.0 ?
H2A N2 H2B . . 120.0 ?
C1 N3 C2 . . 124.0(2) ?
C1 N3 H3 . . 118.0 ?
C2 N3 H3 . . 118.0 ?
N1 C1 N3 . . 120.71(19) ?
N1 C1 N2 . . 119.5(2) ?
N3 C1 N2 . . 119.8(2) ?
N3 C2 H2C . . 109.5 ?
N3 C2 H2D . . 109.5 ?
H2C C2 H2D . . 109.5 ?
N3 C2 H2E . . 109.5 ?
H2C C2 H2E . . 109.5 ?
H2D C2 H2E . . 109.5 ?

loop_
_geom_bond_atom_site_label_1
_geom_bond_atom_site_label_2
_geom_bond_site_symmetry_2
_geom_bond_distance
_geom_bond_publ_flag
Cu1 Cl1 2 2.2471(8) ?
Cu1 Cl1 . 2.2471(8) y
Cu1 Cl2 2 2.2610(12) ?
Cu1 Cl2 . 2.2611(12) y
N1 C1 . 1.323(3) ?
N1 H1A . .8600 ?
N1 H1B . .8600 ?
N2 C1 . 1.324(3) ?
N2 H2A . .8600 ?
N2 H2B . .8600 ?
N3 C1 . 1.323(3) ?
N3 C2 . 1.453(3) ?
N3 H3 . .8600 ?
C2 H2C . .9600 ?
C2 H2D . .9600 ?
C2 H2E . .9600 ?

loop_
_geom_torsion_atom_site_label_1
_geom_torsion_atom_site_label_2
_geom_torsion_atom_site_label_3
_geom_torsion_atom_site_label_4
_geom_torsion
C2 N3 C1 N1 -5.5(4)
C2 N3 C1 N2 174.5(2)
